data_4128562
loop_
_publ_author_name
'Zuccarello, Giuseppe'
'Mayans, Joan G.'
'Escofet, Imma'
'Scharnagel, Dagmar'
'Kirillova, Mariia S.'
'P\'erez-Jimeno, Alba H'
'Calleja, Pilar'
'Boothe, Jordan R.'
'Echavarren, Antonio M.'

_publ_section_title
;
 Enantioselective Folding of Enynes by Gold(I) Catalysts with a Remote
 <i>C</i><sub>2</sub>-Chiral Element.
;
_journal_issue 30
_journal_name_full 'Journal of the American Chemical Society'
_journal_page_first 11858
_journal_page_last 11863
_journal_paper_doi 10.1021/jacs.9b06326
_journal_volume 141
_journal_year 2019
_chemical_absolute_configuration ad
_chemical_formula_sum 'C40 H38 Au Cl F12 N P'
_chemical_formula_weight 1024.10
_space_group_IT_number 4
_space_group_name_Hall 'P 2yb'
_space_group_name_H-M_alt 'P 1 21 1'
_symmetry_cell_setting monoclinic
_symmetry_space_group_name_H-M 'P 1 21 1'
_atom_sites_solution_hydrogens geom
_audit_creation_method SHELXL-2018/3
_cell_angle_alpha 90
_cell_angle_beta 90.1733(9)
_cell_angle_gamma 90
_cell_formula_units_Z 4
_cell_length_a 9.39850(9)
_cell_length_b 35.4184(4)
_cell_length_c 11.55526(11)
_cell_measurement_reflns_used 71727
_cell_measurement_temperature 100(2)
_cell_measurement_theta_max 32.2240
_cell_measurement_theta_min 1.8320
_cell_volume 3846.50(7)
_computing_cell_refinement 'CrysAlisPro 1.171.39.46 (Rigaku OD, 2018)'
_computing_data_collection 'CrysAlisPro 1.171.39.46 (Rigaku OD, 2018)'
_computing_data_reduction 'CrysAlisPro 1.171.39.46 (Rigaku OD, 2018)'
_computing_molecular_graphics 'SHELXL-2018 (Sheldrick, 2018)'
_computing_publication_material 'SHELXL-2018 (Sheldrick, 2018)'
_computing_structure_refinement 'SHELXL-2018 (Sheldrick, 2018)'
_computing_structure_solution Sir2014
_diffrn_ambient_temperature 100(2)
_diffrn_detector_area_resol_mean 5.8140
_diffrn_detector_type 'PILATUS 200K'
_diffrn_measured_fraction_theta_full 1.000
_diffrn_measured_fraction_theta_max 0.965
_diffrn_measurement_device_type '1/4chi goniometer'
_diffrn_measurement_method
;
 Fullsphere data collection, phi and omega scans
;
_diffrn_measurement_specimen_support 'magnetic support with MicroMount'
_diffrn_radiation_monochromator 'Confocal Max Flux optic'
_diffrn_radiation_type MoK\a
_diffrn_radiation_wavelength 0.7107
_diffrn_reflns_av_R_equivalents 0.0417
_diffrn_reflns_av_unetI/netI 0.0317
_diffrn_reflns_Laue_measured_fraction_full 1.000
_diffrn_reflns_Laue_measured_fraction_max 0.965
_diffrn_reflns_limit_h_max 14
_diffrn_reflns_limit_h_min -14
_diffrn_reflns_limit_k_max 51
_diffrn_reflns_limit_k_min -52
_diffrn_reflns_limit_l_max 17
_diffrn_reflns_limit_l_min -17
_diffrn_reflns_number 133803
_diffrn_reflns_point_group_measured_fraction_full 1.000
_diffrn_reflns_point_group_measured_fraction_max 0.946
_diffrn_reflns_theta_full 25.242
_diffrn_reflns_theta_max 32.297
_diffrn_reflns_theta_min 1.725
_diffrn_source 'Microfocus rotating anode X-ray tube'
_diffrn_source_current 24
_diffrn_source_power 50
_diffrn_source_size '0.2 mm x 0.2 mm fine focus'
_diffrn_source_type 'Rigaku MicroMax-007HF'
_exptl_absorpt_coefficient_mu 4.025
_exptl_absorpt_correction_T_max 0.99
_exptl_absorpt_correction_T_min 0.65
_exptl_absorpt_correction_type multi-scan
_exptl_absorpt_process_details
; 
 CrysAlisPro 1.171.39.46 (Rigaku OD, 2018)
;
_exptl_crystal_colour colourless
_exptl_crystal_density_diffrn 1.768
_exptl_crystal_description block
_exptl_crystal_F_000 2016
_exptl_crystal_size_max 0.1
_exptl_crystal_size_mid 0.1
_exptl_crystal_size_min 0.05
_refine_diff_density_max 4.022
_refine_diff_density_min -5.061
_refine_diff_density_rms 0.198
_refine_ls_abs_structure_details
;
 Twinning involves inversion, so Flack parameter cannot be determined
;
_refine_ls_extinction_method none
_refine_ls_goodness_of_fit_ref 1.464
_refine_ls_hydrogen_treatment constr
_refine_ls_matrix_type full
_refine_ls_number_parameters 1022
_refine_ls_number_reflns 25917
_refine_ls_number_restraints 61
_refine_ls_restrained_S_all 1.465
_refine_ls_R_factor_all 0.0508
_refine_ls_R_factor_gt 0.0496
_refine_ls_shift/su_max 0.001
_refine_ls_shift/su_mean 0.000
_refine_ls_structure_factor_coef Fsqd
_refine_ls_weighting_details 'w=1/[\s^2^(Fo^2^)+(0.0800P)^2^] where P=(Fo^2^+2Fc^2^)/3'
_refine_ls_weighting_scheme calc
_refine_ls_wR_factor_gt 0.1420
_refine_ls_wR_factor_ref 0.1424
_reflns_Friedel_coverage 0.934
_reflns_Friedel_fraction_full 1.000
_reflns_Friedel_fraction_max 0.927
_reflns_number_gt 25249
_reflns_number_total 25917
_reflns_threshold_expression 'I > 2\s(I)'
_cod_data_source_file ja9b06326_si_002.cif
_cod_data_source_block GZ01-449
_cod_depositor_comments
;
The following automatic conversions were performed:

data item '_exptl_absorpt_correction_type' value 'Multi-scan' was
changed to 'multi-scan' in accordance with the
/home/data/users/saulius/crontab/automatic-downloads/current/ACS/lib/dictionaries/cif_core.dic
dictionary named 'cif_core.dic' version 2.4.2 last updated on
2011-04-26.

data item '_symmetry_cell_setting' value 'Monoclinic' was changed to
'monoclinic' in accordance with the
/home/data/users/saulius/crontab/automatic-downloads/current/ACS/lib/dictionaries/cif_core.dic
dictionary named 'cif_core.dic' version 2.4.2 last updated on
2011-04-26.

Automatic conversion script
Id: cif_fix_values 6909 2019-04-08 15:41:33Z antanas 
;
_cod_original_cell_volume 3846.49(7)
_cod_original_sg_symbol_H-M P2(1)
_cod_database_code 4128562
_shelx_shelxl_version_number 2018/3
_shelx_space_group_comment
;
The symmetry employed for this shelxl refinement is uniquely defined
by the following loop, which should always be used as a source of
symmetry information in preference to the above space-group names.
They are only intended as comments.
;
_shelx_estimated_absorpt_t_min 0.689
_shelx_estimated_absorpt_t_max 0.824

loop_
_space_group_symop_operation_xyz
'x, y, z'
'-x, y+1/2, -z'

loop_
_atom_site_label
_atom_site_type_symbol
_atom_site_fract_x
_atom_site_fract_y
_atom_site_fract_z
_atom_site_U_iso_or_equiv
_atom_site_adp_type
_atom_site_occupancy
_atom_site_site_symmetry_order
_atom_site_calc_flag
_atom_site_refinement_flags_posn
_atom_site_refinement_flags_adp
Au1A Au 0.80379(4) 0.62949(2) 0.21368(4) 0.01385(8) Uani 1 1 d . .
F1A F 0.4169(8) 0.7437(2) 0.2835(8) 0.0255(14) Uani 1 1 d . .
Au1B Au 0.64824(4) 0.57738(2) 0.71768(4) 0.01405(8) Uani 1 1 d . .
F1B F -0.0702(9) 0.4297(2) 1.0030(8) 0.0260(17) Uani 1 1 d . .
Cl1A Cl 0.6631(3) 0.68218(8) 0.2150(3) 0.0184(5) Uani 1 1 d . .
Cl1B Cl 0.7899(3) 0.52469(8) 0.7208(3) 0.0181(5) Uani 1 1 d . .
P1A P 0.9300(3) 0.57585(9) 0.2072(3) 0.0131(5) Uani 1 1 d . .
P1B P 0.5181(3) 0.63039(9) 0.7053(2) 0.0114(4) Uani 1 1 d . .
N1A N 0.9446(13) 0.7646(3) 0.3286(9) 0.0178(19) Uani 1 1 d . .
N1B N 0.5150(11) 0.4411(3) 0.8131(8) 0.0158(18) Uani 1 1 d . .
C1A C 0.8930(12) 0.5529(4) 0.0635(10) 0.016(2) Uani 1 1 d . .
C1B C 0.5624(13) 0.6624(4) 0.8296(11) 0.019(2) Uani 1 1 d . .
C2A C 0.9314(17) 0.5109(4) 0.0516(13) 0.031(3) Uani 1 1 d . .
H2A1 H 0.918234 0.503147 -0.027283 0.047 Uiso 1 1 calc R U
H2A2 H 0.870924 0.496197 0.100940 0.047 Uiso 1 1 calc R U
H2A3 H 1.028888 0.507201 0.073742 0.047 Uiso 1 1 calc R U
F2A F 0.3647(9) 0.7299(3) 0.1069(7) 0.0275(17) Uani 1 1 d . .
C2B C 0.4835(15) 0.6471(4) 0.9330(11) 0.026(3) Uani 1 1 d . .
H2B1 H 0.511626 0.621454 0.946645 0.039 Uiso 1 1 calc R U
H2B2 H 0.383015 0.648121 0.918365 0.039 Uiso 1 1 calc R U
H2B3 H 0.505785 0.662140 0.999835 0.039 Uiso 1 1 calc R U
F2B F -0.0314(8) 0.3744(2) 1.0718(7) 0.0231(16) Uani 1 1 d . .
C3A C 0.9772(12) 0.5760(5) -0.0255(10) 0.025(2) Uani 1 1 d . .
H3A1 H 0.955767 0.567063 -0.101999 0.037 Uiso 1 1 calc R U
H3A2 H 1.077258 0.573278 -0.010714 0.037 Uiso 1 1 calc R U
H3A3 H 0.951299 0.602163 -0.019442 0.037 Uiso 1 1 calc R U
F3A F 0.3056(8) 0.7839(3) 0.1769(8) 0.0275(18) Uani 1 1 d . .
C3B C 0.5232(15) 0.7043(4) 0.8135(13) 0.028(3) Uani 1 1 d . .
H3B1 H 0.546125 0.717956 0.882770 0.041 Uiso 1 1 calc R U
H3B2 H 0.423097 0.706411 0.797965 0.041 Uiso 1 1 calc R U
H3B3 H 0.575819 0.714509 0.749761 0.041 Uiso 1 1 calc R U
F3B F 0.0257(9) 0.3879(2) 0.8941(7) 0.0232(16) Uani 1 1 d . .
C4A C 0.7311(15) 0.5558(4) 0.0415(12) 0.025(3) Uani 1 1 d . .
H4A1 H 0.700574 0.581379 0.053328 0.037 Uiso 1 1 calc R U
H4A2 H 0.681731 0.539472 0.094163 0.037 Uiso 1 1 calc R U
H4A3 H 0.710383 0.548353 -0.036617 0.037 Uiso 1 1 calc R U
F4A F 0.6623(10) 0.7867(3) -0.2142(7) 0.0284(17) Uani 1 1 d . .
C4B C 0.7160(15) 0.6616(5) 0.8562(14) 0.029(3) Uani 1 1 d . U
H4B1 H 0.732313 0.672651 0.930891 0.044 Uiso 1 1 calc R U
H4B2 H 0.766730 0.675632 0.798543 0.044 Uiso 1 1 calc R U
H4B3 H 0.748860 0.635903 0.856516 0.044 Uiso 1 1 calc R U
F4B F 0.3464(14) 0.4038(4) 1.3868(9) 0.050(3) Uani 1 1 d . .
C5A C 0.8930(14) 0.5462(3) 0.3355(11) 0.018(2) Uani 1 1 d . .
F5A F 0.5807(11) 0.8411(3) -0.1622(8) 0.033(2) Uani 1 1 d . .
C5B C 0.5490(12) 0.6514(3) 0.5591(10) 0.016(2) Uani 1 1 d . .
F5B F 0.2348(13) 0.4550(4) 1.3798(8) 0.053(3) Uani 1 1 d . .
C6A C 0.9737(16) 0.5116(4) 0.3522(13) 0.031(3) Uani 1 1 d . U
H6A1 H 1.073358 0.517464 0.355996 0.046 Uiso 1 1 calc R U
H6A2 H 0.956230 0.494824 0.288518 0.046 Uiso 1 1 calc R U
H6A3 H 0.944802 0.499768 0.422988 0.046 Uiso 1 1 calc R U
F6A F 0.8080(11) 0.8308(3) -0.1696(8) 0.032(2) Uani 1 1 d . .
C6B C 0.4516(13) 0.6828(4) 0.5200(13) 0.028(3) Uani 1 1 d . .
H6B1 H 0.451730 0.702604 0.576801 0.042 Uiso 1 1 calc R U
H6B2 H 0.356745 0.673226 0.510774 0.042 Uiso 1 1 calc R U
H6B3 H 0.484473 0.692677 0.447381 0.042 Uiso 1 1 calc R U
F6B F 0.4614(14) 0.4540(4) 1.3571(9) 0.054(3) Uani 1 1 d . .
C7A C 0.7346(14) 0.5340(4) 0.3358(12) 0.024(3) Uani 1 1 d . .
H7A1 H 0.721971 0.512890 0.284845 0.036 Uiso 1 1 calc R U
H7A2 H 0.676391 0.554661 0.310010 0.036 Uiso 1 1 calc R U
H7A3 H 0.707460 0.526977 0.412880 0.036 Uiso 1 1 calc R U
F7A F 1.4388(9) 0.8144(3) 0.4123(7) 0.0263(17) Uani 1 1 d . .
C7B C 0.7046(14) 0.6647(4) 0.5510(11) 0.023(2) Uani 1 1 d . .
H7B1 H 0.724343 0.672700 0.473344 0.034 Uiso 1 1 calc R U
H7B2 H 0.766973 0.644268 0.571472 0.034 Uiso 1 1 calc R U
H7B3 H 0.719609 0.685414 0.603225 0.034 Uiso 1 1 calc R U
F7B F 1.1605(8) 0.4259(2) 0.6770(7) 0.0232(16) Uani 1 1 d . .
C8A C 0.9152(14) 0.5716(4) 0.4418(11) 0.024(2) Uani 1 1 d . .
H8A1 H 0.899931 0.557091 0.510872 0.036 Uiso 1 1 calc R U
H8A2 H 0.848952 0.592185 0.439222 0.036 Uiso 1 1 calc R U
H8A3 H 1.010574 0.581263 0.441731 0.036 Uiso 1 1 calc R U
F8A F 1.5061(9) 0.8260(2) 0.5867(7) 0.0251(16) Uani 1 1 d . .
C8B C 0.5273(14) 0.6189(4) 0.4719(10) 0.022(2) Uani 1 1 d . .
H8B1 H 0.431681 0.609596 0.477746 0.033 Uiso 1 1 calc R U
H8B2 H 0.593034 0.598930 0.488817 0.033 Uiso 1 1 calc R U
H8B3 H 0.543573 0.628090 0.394894 0.033 Uiso 1 1 calc R U
F8B F 1.0932(9) 0.4805(2) 0.6157(7) 0.0247(16) Uani 1 1 d . .
C9A C 1.1221(12) 0.5844(3) 0.2083(10) 0.0141(19) Uani 1 1 d . U
F9A F 1.5312(9) 0.7703(2) 0.5145(8) 0.0283(17) Uani 1 1 d . .
C9B C 0.3285(11) 0.6215(3) 0.7096(10) 0.0116(18) Uani 1 1 d . U
F9B F 1.0444(8) 0.4627(2) 0.7898(8) 0.0236(14) Uani 1 1 d . .
C10A C 1.2153(13) 0.5535(4) 0.1928(12) 0.020(2) Uani 1 1 d . .
H10A H 1.177800 0.529280 0.188935 0.024 Uiso 1 1 calc R U
F10A F 1.160(2) 0.7955(5) 0.9092(10) 0.087(6) Uani 1 1 d . .
C10B C 0.2348(12) 0.6519(4) 0.7040(13) 0.021(2) Uani 1 1 d . .
H10B H 0.271887 0.676272 0.706951 0.025 Uiso 1 1 calc R U
F10B F 0.6752(11) 0.3784(3) 0.3135(7) 0.036(2) Uani 1 1 d . .
C11A C 1.3595(13) 0.5584(4) 0.1832(11) 0.020(2) Uani 1 1 d . U
H11A H 1.418472 0.537528 0.173271 0.024 Uiso 1 1 calc R U
F11A F 1.198(2) 0.7361(5) 0.8809(10) 0.095(7) Uani 1 1 d . .
C11B C 0.0901(15) 0.6476(4) 0.6942(12) 0.023(3) Uani 1 1 d . .
H11B H 0.031543 0.668643 0.687849 0.027 Uiso 1 1 calc R U
F11B F 0.8983(12) 0.3688(3) 0.3288(8) 0.040(2) Uani 1 1 d . .
C12A C 1.4187(15) 0.5951(4) 0.1884(12) 0.024(3) Uani 1 1 d . .
H12A H 1.515916 0.599142 0.179722 0.028 Uiso 1 1 calc R U
F12A F 0.9912(13) 0.7582(5) 0.8732(9) 0.060(4) Uani 1 1 d . .
C12B C 0.0315(12) 0.6116(4) 0.6937(10) 0.017(2) Uani 1 1 d . .
H12B H -0.066595 0.608768 0.687207 0.021 Uiso 1 1 calc R U
F12B F 0.8240(13) 0.4232(3) 0.2783(9) 0.042(2) Uani 1 1 d . .
C13A C 1.3262(13) 0.6248(3) 0.2067(11) 0.019(2) Uani 1 1 d . .
H13A H 1.364177 0.648936 0.213105 0.022 Uiso 1 1 calc R U
C13B C 0.1167(11) 0.5802(4) 0.7027(10) 0.0147(18) Uani 1 1 d . U
H13B H 0.076685 0.556158 0.703076 0.018 Uiso 1 1 calc R U
C14A C 1.1818(13) 0.6208(3) 0.2161(10) 0.016(2) Uani 1 1 d . .
C14B C 0.2687(11) 0.5848(3) 0.7115(11) 0.015(2) Uani 1 1 d . .
C15A C 1.1005(12) 0.6565(3) 0.2415(9) 0.0128(19) Uani 1 1 d . .
C15B C 0.3505(12) 0.5492(3) 0.7343(10) 0.016(2) Uani 1 1 d . .
C16A C 1.0784(10) 0.6842(3) 0.1590(10) 0.0143(19) Uani 1 1 d . .
H16A H 1.101894 0.678937 0.082489 0.017 Uiso 1 1 calc R U
C16B C 0.3833(14) 0.5387(3) 0.8479(11) 0.019(2) Uani 1 1 d . .
H16B H 0.366742 0.555728 0.907583 0.022 Uiso 1 1 calc R U
C17A C 1.0232(13) 0.7191(3) 0.1853(10) 0.017(2) Uani 1 1 d . .
H17A H 1.005133 0.736284 0.126204 0.020 Uiso 1 1 calc R U
C17B C 0.4399(14) 0.5035(3) 0.8740(9) 0.016(2) Uani 1 1 d . .
H17B H 0.460991 0.497412 0.950482 0.020 Uiso 1 1 calc R U
C18A C 0.9940(13) 0.7291(3) 0.3001(9) 0.016(2) Uani 1 1 d . .
C18B C 0.4654(10) 0.4771(3) 0.7864(12) 0.0148(17) Uani 1 1 d . .
C19A C 1.0144(12) 0.7017(3) 0.3865(10) 0.015(2) Uani 1 1 d . .
H19A H 0.991513 0.707182 0.462919 0.018 Uiso 1 1 calc R U
C19B C 0.4369(14) 0.4881(3) 0.6718(9) 0.016(2) Uani 1 1 d . .
H19B H 0.455944 0.471432 0.611523 0.019 Uiso 1 1 calc R U
C20A C 1.0690(10) 0.6661(3) 0.3580(9) 0.0115(18) Uani 1 1 d . U
H20A H 1.085067 0.648539 0.416316 0.014 Uiso 1 1 calc R U
C20B C 0.3807(13) 0.5234(3) 0.6475(9) 0.017(2) Uani 1 1 d . .
H20B H 0.362698 0.529982 0.570892 0.020 Uiso 1 1 calc R U
C21A C 0.9265(11) 0.7947(3) 0.2441(10) 0.0142(19) Uani 1 1 d . .
H21A H 1.011329 0.795764 0.195092 0.017 Uiso 1 1 calc R U
C21B C 0.5472(14) 0.4291(3) 0.9309(10) 0.018(2) Uani 1 1 d . .
H21B H 0.618786 0.445950 0.964653 0.021 Uiso 1 1 calc R U
C22A C 0.9215(13) 0.8305(3) 0.3208(10) 0.017(2) Uani 1 1 d . .
H22C H 1.016278 0.840343 0.335058 0.021 Uiso 1 1 calc R U
H22D H 0.863928 0.850114 0.285141 0.021 Uiso 1 1 calc R U
C22B C 0.6122(14) 0.3894(3) 0.9138(11) 0.017(2) Uani 1 1 d . .
H22A H 0.714904 0.390714 0.906531 0.021 Uiso 1 1 calc R U
H22B H 0.588615 0.372846 0.977906 0.021 Uiso 1 1 calc R U
C23A C 0.8535(14) 0.8163(3) 0.4324(11) 0.020(2) Uani 1 1 d . .
H23A H 0.750670 0.815630 0.425266 0.024 Uiso 1 1 calc R U
H23B H 0.879054 0.832309 0.497232 0.024 Uiso 1 1 calc R U
C23B C 0.5440(14) 0.3756(3) 0.8019(10) 0.019(2) Uani 1 1 d . .
H23C H 0.449548 0.365568 0.815747 0.023 Uiso 1 1 calc R U
H23D H 0.601729 0.356333 0.765298 0.023 Uiso 1 1 calc R U
C24A C 0.9139(13) 0.7761(3) 0.4488(9) 0.0152(19) Uani 1 1 d . .
H24A H 0.841847 0.759470 0.482667 0.018 Uiso 1 1 calc R U
C24B C 0.5375(12) 0.4116(3) 0.7277(10) 0.015(2) Uani 1 1 d . .
H24B H 0.454395 0.410222 0.676395 0.018 Uiso 1 1 calc R U
C25A C 0.7974(12) 0.7907(3) 0.1681(10) 0.0152(19) Uani 1 1 d . .
C25B C 0.4187(11) 0.4275(3) 1.0090(9) 0.0099(17) Uani 1 1 d . U
C26A C 0.6687(11) 0.7749(3) 0.2068(9) 0.0117(18) Uani 1 1 d . .
H26A H 0.663893 0.764748 0.280968 0.014 Uiso 1 1 calc R U
C26B C 0.2817(13) 0.4174(3) 0.9689(10) 0.016(2) Uani 1 1 d . .
H26B H 0.266740 0.413433 0.890260 0.019 Uiso 1 1 calc R U
C27A C 0.5516(13) 0.7741(3) 0.1379(10) 0.0149(19) Uani 1 1 d . .
C27B C 0.1690(13) 0.4134(3) 1.0456(10) 0.017(2) Uani 1 1 d . .
C28A C 0.5554(13) 0.7878(3) 0.0248(10) 0.016(2) Uani 1 1 d . .
H28A H 0.474334 0.787066 -0.021504 0.020 Uiso 1 1 calc R U
C28B C 0.1872(15) 0.4206(4) 1.1634(10) 0.021(2) Uani 1 1 d . .
H28B H 0.111305 0.418528 1.214470 0.025 Uiso 1 1 calc R U
C29A C 0.6817(13) 0.8026(3) -0.0177(10) 0.017(2) Uani 1 1 d . .
C29B C 0.3221(13) 0.4311(4) 1.2028(10) 0.015(2) Uani 1 1 d . .
C30A C 0.8003(12) 0.8045(3) 0.0542(10) 0.016(2) Uani 1 1 d . .
H30A H 0.883821 0.815148 0.026159 0.019 Uiso 1 1 calc R U
C30B C 0.4331(11) 0.4340(3) 1.1279(9) 0.015(2) Uani 1 1 d . .
H30B H 0.522037 0.440722 1.156860 0.018 Uiso 1 1 calc R U
C31A C 0.4114(14) 0.7575(4) 0.1770(11) 0.020(2) Uani 1 1 d . .
C31B C 0.0234(14) 0.4016(4) 1.0026(10) 0.019(2) Uani 1 1 d . .
C32A C 0.6850(14) 0.8154(3) -0.1398(11) 0.019(2) Uani 1 1 d . .
C32B C 0.3396(14) 0.4368(4) 1.3312(11) 0.024(3) Uani 1 1 d . .
C33A C 1.0489(12) 0.7770(3) 0.5262(9) 0.0136(19) Uani 1 1 d . .
C33B C 0.6705(13) 0.4168(3) 0.6550(10) 0.0147(19) Uani 1 1 d . .
C34A C 1.1809(11) 0.7855(3) 0.4842(10) 0.0133(18) Uani 1 1 d . U
H34A H 1.194399 0.788899 0.405183 0.016 Uiso 1 1 calc R U
C34B C 0.7930(12) 0.4323(3) 0.6990(10) 0.014(2) Uani 1 1 d . .
H34B H 0.792947 0.441798 0.774081 0.017 Uiso 1 1 calc R U
C35A C 1.2948(13) 0.7891(4) 0.5604(11) 0.019(2) Uani 1 1 d . .
C35B C 0.9161(11) 0.4342(3) 0.6349(10) 0.0141(19) Uani 1 1 d . .
C36A C 1.2775(12) 0.7827(3) 0.6795(10) 0.0150(19) Uani 1 1 d . U
H36A H 1.354140 0.785036 0.730045 0.018 Uiso 1 1 calc R U
C36B C 0.9181(12) 0.4209(4) 0.5208(11) 0.018(2) Uani 1 1 d . .
H36B H 1.001017 0.422083 0.477217 0.022 Uiso 1 1 calc R U
C37A C 1.1453(15) 0.7731(4) 0.7197(11) 0.021(2) Uani 1 1 d . .
C37B C 0.7946(12) 0.4061(3) 0.4741(9) 0.015(2) Uani 1 1 d . .
C38A C 1.0296(15) 0.7707(3) 0.6426(10) 0.019(2) Uani 1 1 d . .
H38A H 0.939534 0.764871 0.670373 0.023 Uiso 1 1 calc R U
C38B C 1.0538(12) 0.4511(3) 0.6798(11) 0.016(2) Uani 1 1 d . .
C39A C 1.4419(12) 0.7998(4) 0.5185(11) 0.019(2) Uani 1 1 d . .
C39B C 0.7970(14) 0.3942(4) 0.3487(10) 0.022(2) Uani 1 1 d . .
C40A C 1.1234(19) 0.7652(5) 0.8465(12) 0.031(3) Uani 1 1 d . .
C98 C 0.6712(15) 0.4036(3) 0.5397(10) 0.019(2) Uani 1 1 d . .
H98 H 0.589142 0.393192 0.507762 0.023 Uiso 1 1 calc R U

loop_
_atom_site_aniso_label
_atom_site_aniso_U_11
_atom_site_aniso_U_22
_atom_site_aniso_U_33
_atom_site_aniso_U_23
_atom_site_aniso_U_13
_atom_site_aniso_U_12
Au1A 0.00994(17) 0.01665(16) 0.01499(16) -0.00047(19) 0.00225(14) 0.00093(13)
F1A 0.020(3) 0.035(4) 0.022(3) 0.001(4) 0.006(4) -0.005(3)
Au1B 0.01061(17) 0.01671(16) 0.01484(16) 0.00030(19) 0.00084(14) 0.00031(13)
F1B 0.018(4) 0.029(4) 0.031(4) -0.004(3) -0.001(3) 0.005(3)
Cl1A 0.0085(10) 0.0203(12) 0.0263(13) -0.0007(11) -0.0002(11) 0.0021(9)
Cl1B 0.0121(11) 0.0171(11) 0.0252(14) 0.0000(10) 0.0027(11) 0.0038(9)
P1A 0.0124(12) 0.0135(10) 0.0134(11) -0.0003(11) 0.0015(10) 0.0020(10)
P1B 0.0030(9) 0.0183(10) 0.0130(11) 0.0016(11) 0.0011(9) -0.0014(10)
N1A 0.027(5) 0.016(4) 0.010(4) -0.004(3) -0.005(4) 0.001(4)
N1B 0.015(4) 0.022(4) 0.010(4) 0.000(3) 0.004(3) 0.001(3)
C1A 0.007(4) 0.029(6) 0.011(5) -0.004(4) -0.004(4) 0.005(4)
C1B 0.015(5) 0.024(5) 0.017(5) -0.004(4) -0.002(4) 0.003(4)
C2A 0.029(7) 0.033(7) 0.032(7) -0.017(6) -0.016(6) 0.010(5)
F2A 0.019(4) 0.041(5) 0.023(4) -0.008(3) 0.004(3) -0.013(3)
C2B 0.023(6) 0.042(7) 0.014(5) -0.004(5) -0.001(5) -0.017(5)
F2B 0.010(3) 0.035(4) 0.024(4) 0.008(3) 0.003(3) -0.003(3)
C3A 0.008(4) 0.051(7) 0.016(5) -0.005(6) 0.004(4) -0.007(5)
F3A 0.013(3) 0.032(4) 0.038(5) 0.005(4) -0.001(3) 0.006(3)
C3B 0.019(6) 0.027(6) 0.037(8) -0.013(5) -0.008(5) -0.002(4)
F3B 0.021(4) 0.034(4) 0.015(3) -0.005(3) -0.002(3) -0.003(3)
C4A 0.022(6) 0.026(6) 0.027(6) -0.010(5) 0.001(5) -0.001(5)
F4A 0.038(4) 0.033(4) 0.014(3) -0.003(3) -0.007(4) -0.011(3)
C4B 0.011(5) 0.039(6) 0.038(6) -0.004(5) -0.004(4) -0.013(4)
F4B 0.051(7) 0.072(8) 0.027(5) 0.018(5) -0.011(5) -0.002(6)
C5A 0.020(6) 0.017(5) 0.018(5) 0.011(4) -0.001(4) -0.004(4)
F5A 0.033(5) 0.040(5) 0.025(4) 0.008(4) -0.005(4) 0.013(4)
C5B 0.006(4) 0.023(5) 0.020(5) 0.003(4) -0.003(4) -0.001(4)
F5B 0.049(6) 0.094(9) 0.017(4) -0.018(5) -0.001(4) 0.036(6)
C6A 0.026(6) 0.036(6) 0.031(6) 0.001(5) -0.001(5) -0.024(5)
F6A 0.033(5) 0.042(5) 0.021(4) 0.010(3) 0.002(3) -0.017(4)
C6B 0.011(5) 0.037(7) 0.036(7) 0.015(6) 0.004(5) 0.001(5)
F6B 0.052(7) 0.092(9) 0.019(4) -0.015(5) 0.001(5) -0.024(7)
C7A 0.017(5) 0.032(6) 0.024(6) 0.003(5) 0.001(5) -0.010(5)
F7A 0.013(3) 0.041(5) 0.024(4) 0.008(3) -0.003(3) -0.004(3)
C7B 0.014(5) 0.031(6) 0.023(6) 0.001(5) 0.013(5) -0.006(5)
F7B 0.012(3) 0.030(4) 0.028(4) 0.001(3) -0.004(3) 0.007(3)
C8A 0.019(5) 0.036(7) 0.018(5) 0.001(5) 0.003(4) -0.005(5)
F8A 0.015(3) 0.037(4) 0.022(4) -0.007(3) -0.007(3) -0.006(3)
C8B 0.015(5) 0.040(7) 0.011(5) -0.003(4) -0.002(4) -0.004(4)
F8B 0.018(4) 0.028(4) 0.028(4) 0.011(3) -0.005(3) -0.011(3)
C9A 0.010(3) 0.019(3) 0.014(3) 0.001(3) 0.000(3) -0.002(3)
F9A 0.017(4) 0.029(4) 0.039(5) 0.003(3) 0.005(3) 0.009(3)
C9B 0.004(3) 0.019(3) 0.012(3) -0.002(3) -0.002(3) 0.000(2)
F9B 0.022(3) 0.032(4) 0.017(3) -0.006(3) 0.003(3) -0.003(3)
C10A 0.011(5) 0.019(5) 0.029(6) -0.006(4) 0.005(4) -0.001(4)
F10A 0.141(17) 0.103(12) 0.017(5) -0.021(6) 0.011(8) -0.042(12)
C10B 0.005(4) 0.022(5) 0.036(7) 0.004(5) 0.005(5) 0.000(4)
F10B 0.031(5) 0.064(6) 0.013(4) -0.013(3) 0.004(3) -0.019(4)
C11A 0.011(4) 0.026(5) 0.023(5) 0.001(4) 0.001(4) 0.009(4)
F11A 0.114(14) 0.138(14) 0.032(6) 0.045(8) 0.036(8) 0.090(12)
C11B 0.021(6) 0.024(6) 0.023(6) 0.005(5) 0.002(5) 0.005(5)
F11B 0.036(5) 0.055(6) 0.027(4) -0.008(4) 0.010(4) 0.011(5)
C12A 0.020(6) 0.028(6) 0.023(6) -0.004(5) 0.000(5) -0.012(5)
F12A 0.033(6) 0.129(12) 0.019(5) 0.019(6) 0.007(4) 0.002(7)
C12B 0.005(4) 0.029(6) 0.018(5) 0.005(4) 0.002(4) 0.006(4)
F12B 0.067(7) 0.037(5) 0.020(4) 0.002(4) 0.005(5) -0.015(5)
C13A 0.020(5) 0.017(5) 0.019(5) 0.002(4) -0.005(5) -0.002(4)
C13B 0.006(3) 0.022(4) 0.016(4) -0.001(4) -0.003(3) -0.005(4)
C14A 0.017(5) 0.021(5) 0.009(4) -0.001(3) 0.005(4) 0.006(4)
C14B 0.007(4) 0.023(5) 0.015(4) 0.003(4) 0.003(4) -0.005(3)
C15A 0.012(5) 0.015(4) 0.012(4) -0.001(3) -0.006(4) 0.000(4)
C15B 0.008(4) 0.021(5) 0.018(5) -0.002(4) -0.006(4) -0.003(4)
C16A 0.003(4) 0.024(5) 0.016(5) 0.002(4) -0.002(3) 0.001(3)
C16B 0.022(6) 0.016(5) 0.018(5) -0.002(4) -0.003(4) -0.001(4)
C17A 0.015(5) 0.016(5) 0.020(5) -0.003(4) 0.006(4) -0.002(4)
C17B 0.023(6) 0.018(5) 0.008(4) 0.003(4) 0.005(4) -0.002(4)
C18A 0.019(5) 0.019(4) 0.009(5) 0.000(4) -0.008(4) -0.002(4)
C18B 0.006(4) 0.018(4) 0.020(5) 0.005(4) 0.003(4) -0.001(3)
C19A 0.015(5) 0.017(5) 0.013(5) -0.002(4) 0.004(4) 0.004(4)
C19B 0.023(6) 0.019(5) 0.006(4) -0.003(4) 0.003(4) -0.006(4)
C20A 0.002(3) 0.020(4) 0.012(4) -0.002(3) -0.001(3) 0.002(3)
C20B 0.027(6) 0.017(5) 0.007(4) 0.003(4) 0.004(4) 0.004(4)
C21A 0.003(4) 0.024(5) 0.015(5) -0.001(4) 0.003(3) -0.002(3)
C21B 0.022(5) 0.018(5) 0.012(5) 0.002(4) 0.003(4) -0.001(4)
C22A 0.018(5) 0.018(5) 0.017(5) -0.003(4) -0.011(4) 0.004(4)
C22B 0.016(5) 0.015(5) 0.021(5) 0.002(4) 0.004(4) 0.001(4)
C23A 0.019(5) 0.022(5) 0.020(5) -0.007(4) -0.013(5) 0.008(4)
C23B 0.024(5) 0.014(4) 0.020(6) 0.001(4) 0.006(4) -0.003(4)
C24A 0.017(5) 0.020(5) 0.009(4) -0.003(4) -0.003(4) -0.002(4)
C24B 0.013(4) 0.014(4) 0.019(5) -0.002(4) 0.011(4) 0.003(3)
C25A 0.014(5) 0.016(5) 0.016(5) 0.000(4) 0.000(4) -0.001(4)
C25B 0.004(3) 0.019(4) 0.007(4) 0.000(3) -0.002(3) 0.002(3)
C26A 0.009(4) 0.022(5) 0.005(4) 0.003(4) -0.003(3) -0.002(3)
C26B 0.016(5) 0.018(5) 0.014(5) 0.002(4) 0.000(4) -0.002(4)
C27A 0.015(5) 0.018(5) 0.011(4) 0.001(4) -0.003(4) -0.003(4)
C27B 0.018(5) 0.018(5) 0.016(5) 0.003(4) 0.001(4) 0.003(4)
C28A 0.018(5) 0.020(5) 0.010(4) 0.002(4) -0.006(4) -0.003(4)
C28B 0.028(6) 0.027(6) 0.009(5) 0.000(4) 0.005(4) 0.005(5)
C29A 0.013(5) 0.021(5) 0.016(5) 0.001(4) -0.002(4) -0.003(4)
C29B 0.009(4) 0.026(5) 0.011(5) -0.001(4) 0.001(4) 0.003(4)
C30A 0.007(4) 0.024(5) 0.017(5) -0.002(4) 0.000(4) -0.005(4)
C30B 0.003(4) 0.032(6) 0.009(4) -0.001(4) 0.001(3) 0.002(4)
C31A 0.017(5) 0.025(5) 0.018(5) -0.003(4) 0.002(4) -0.001(4)
C31B 0.016(5) 0.025(5) 0.016(5) 0.002(4) 0.003(4) 0.001(4)
C32A 0.018(5) 0.021(5) 0.018(5) -0.002(4) -0.007(4) 0.001(4)
C32B 0.015(5) 0.042(7) 0.014(5) -0.001(5) -0.002(4) 0.011(5)
C33A 0.010(4) 0.024(5) 0.006(4) -0.001(4) -0.005(3) 0.002(4)
C33B 0.016(5) 0.015(5) 0.013(5) 0.003(4) 0.002(4) 0.000(4)
C34A 0.005(4) 0.021(4) 0.014(4) 0.000(3) -0.001(3) 0.000(3)
C34B 0.013(5) 0.021(5) 0.009(5) 0.000(4) 0.002(4) -0.003(4)
C35A 0.017(5) 0.022(5) 0.018(5) -0.003(4) -0.002(4) 0.003(4)
C35B 0.006(4) 0.017(5) 0.019(5) 0.002(4) -0.001(4) -0.003(3)
C36A 0.009(3) 0.022(3) 0.015(3) 0.001(3) -0.005(3) 0.002(3)
C36B 0.007(4) 0.025(6) 0.022(5) 0.004(4) 0.000(4) -0.003(4)
C37A 0.025(6) 0.028(6) 0.008(5) 0.000(4) 0.001(5) 0.012(5)
C37B 0.015(5) 0.022(5) 0.008(4) -0.001(4) 0.003(4) -0.002(4)
C38A 0.026(6) 0.021(5) 0.011(5) 0.002(4) -0.001(4) -0.002(4)
C38B 0.004(4) 0.022(5) 0.021(5) 0.001(4) 0.000(4) -0.002(3)
C39A 0.009(5) 0.028(6) 0.020(5) 0.000(4) -0.003(4) -0.001(4)
C39B 0.016(5) 0.037(7) 0.013(5) -0.004(4) 0.004(4) -0.006(5)
C40A 0.032(8) 0.048(9) 0.012(5) 0.003(5) -0.001(5) 0.005(6)
C98 0.024(6) 0.018(5) 0.014(5) -0.001(4) 0.004(4) 0.001(4)

loop_
_atom_type_symbol
_atom_type_description
_atom_type_scat_dispersion_real
_atom_type_scat_dispersion_imag
_atom_type_scat_source
C C 0.0033 0.0016 'International Tables Vol C Tables 4.2.6.8 and 6.1.1.4'
H H 0.0000 0.0000 'International Tables Vol C Tables 4.2.6.8 and 6.1.1.4'
N N 0.0061 0.0033 'International Tables Vol C Tables 4.2.6.8 and 6.1.1.4'
F F 0.0171 0.0103 'International Tables Vol C Tables 4.2.6.8 and 6.1.1.4'
P P 0.1023 0.0942 'International Tables Vol C Tables 4.2.6.8 and 6.1.1.4'
Cl Cl 0.1484 0.1585 'International Tables Vol C Tables 4.2.6.8 and 6.1.1.4'
Au Au -2.0133 8.8022 'International Tables Vol C Tables 4.2.6.8 and 6.1.1.4'

loop_
_geom_angle_atom_site_label_1
_geom_angle_atom_site_label_2
_geom_angle_atom_site_label_3
_geom_angle
P1A Au1A Cl1A 176.32(11)
P1B Au1B Cl1B 176.33(11)
C9A P1A C5A 106.0(6)
C9A P1A C1A 104.9(5)
C5A P1A C1A 115.4(6)
C9A P1A Au1A 112.4(4)
C5A P1A Au1A 110.7(4)
C1A P1A Au1A 107.4(4)
C9B P1B C5B 104.5(5)
C9B P1B C1B 107.5(5)
C5B P1B C1B 114.7(6)
C9B P1B Au1B 112.9(4)
C5B P1B Au1B 107.7(4)
C1B P1B Au1B 109.6(4)
C18A N1A C21A 123.0(10)
C18A N1A C24A 122.8(10)
C21A N1A C24A 114.1(9)
C18B N1B C24B 123.9(10)
C18B N1B C21B 122.9(10)
C24B N1B C21B 113.2(9)
C3A C1A C2A 109.5(11)
C3A C1A C4A 111.3(10)
C2A C1A C4A 106.3(11)
C3A C1A P1A 105.5(8)
C2A C1A P1A 117.0(9)
C4A C1A P1A 107.2(8)
C4B C1B C2B 108.1(12)
C4B C1B C3B 106.1(11)
C2B C1B C3B 108.8(11)
C4B C1B P1B 111.3(9)
C2B C1B P1B 106.4(8)
C3B C1B P1B 115.9(9)
C6A C5A C8A 108.5(11)
C6A C5A C7A 105.4(10)
C8A C5A C7A 106.8(11)
C6A C5A P1A 119.0(10)
C8A C5A P1A 106.6(8)
C7A C5A P1A 110.1(9)
C6B C5B C7B 109.3(10)
C6B C5B C8B 105.9(11)
C7B C5B C8B 108.2(10)
C6B C5B P1B 117.9(9)
C7B C5B P1B 109.1(8)
C8B C5B P1B 105.9(8)
C14A C9A C10A 118.0(10)
C14A C9A P1A 123.0(8)
C10A C9A P1A 118.9(8)
C10B C9B C14B 117.4(10)
C10B C9B P1B 119.1(8)
C14B C9B P1B 123.4(8)
C11A C10A C9A 121.9(11)
C11B C10B C9B 122.8(11)
C10A C11A C12A 119.9(11)
C10B C11B C12B 119.8(11)
C13A C12A C11A 117.3(12)
C13B C12B C11B 120.8(11)
C14A C13A C12A 124.0(11)
C12B C13B C14B 119.3(11)
C13A C14A C9A 119.0(10)
C13A C14A C15A 115.6(10)
C9A C14A C15A 125.3(10)
C9B C14B C13B 119.8(10)
C9B C14B C15B 124.8(10)
C13B C14B C15B 115.1(10)
C16A C15A C20A 116.8(10)
C16A C15A C14A 122.4(10)
C20A C15A C14A 119.6(9)
C20B C15B C16B 117.2(10)
C20B C15B C14B 122.2(10)
C16B C15B C14B 120.1(10)
C17A C16A C15A 122.7(11)
C17B C16B C15B 121.8(11)
C16A C17A C18A 120.7(11)
C16B C17B C18B 120.6(11)
N1A C18A C17A 121.5(10)
N1A C18A C19A 120.3(10)
C17A C18A C19A 118.2(10)
N1B C18B C17B 120.6(11)
N1B C18B C19B 121.7(11)
C17B C18B C19B 117.7(10)
C20A C19A C18A 120.2(10)
C20B C19B C18B 120.8(10)
C19A C20A C15A 121.2(10)
C15B C20B C19B 121.8(10)
N1A C21A C25A 114.7(9)
N1A C21A C22A 102.7(9)
C25A C21A C22A 112.7(9)
N1B C21B C25B 113.9(10)
N1B C21B C22B 103.2(9)
C25B C21B C22B 111.0(9)
C23A C22A C21A 103.0(9)
C23B C22B C21B 103.5(10)
C22A C23A C24A 104.7(10)
C22B C23B C24B 103.0(9)
N1A C24A C23A 102.2(9)
N1A C24A C33A 112.7(10)
C23A C24A C33A 110.5(9)
N1B C24B C33B 114.1(9)
N1B C24B C23B 102.9(9)
C33B C24B C23B 112.3(9)
C30A C25A C26A 117.2(10)
C30A C25A C21A 119.8(10)
C26A C25A C21A 123.0(10)
C30B C25B C26B 116.7(10)
C30B C25B C21B 120.3(9)
C26B C25B C21B 122.9(9)
C27A C26A C25A 121.1(10)
C27B C26B C25B 120.8(10)
C26A C27A C28A 121.4(11)
C26A C27A C31A 122.5(10)
C28A C27A C31A 116.1(11)
C26B C27B C28B 120.8(12)
C26B C27B C31B 120.6(10)
C28B C27B C31B 118.6(11)
C29A C28A C27A 119.1(11)
C29B C28B C27B 118.4(12)
C28A C29A C30A 119.5(11)
C28A C29A C32A 118.2(11)
C30A C29A C32A 122.4(11)
C30B C29B C28B 120.7(11)
C30B C29B C32B 122.3(11)
C28B C29B C32B 117.0(11)
C29A C30A C25A 121.7(11)
C29B C30B C25B 122.6(10)
F1A C31A F2A 107.7(10)
F1A C31A F3A 106.3(10)
F2A C31A F3A 105.1(11)
F1A C31A C27A 112.9(11)
F2A C31A C27A 112.8(10)
F3A C31A C27A 111.5(10)
F1B C31B F3B 106.6(10)
F1B C31B F2B 106.1(10)
F3B C31B F2B 107.6(10)
F1B C31B C27B 112.9(10)
F3B C31B C27B 112.9(10)
F2B C31B C27B 110.4(10)
F6A C32A F4A 106.2(11)
F6A C32A F5A 107.8(10)
F4A C32A F5A 105.6(10)
F6A C32A C29A 113.2(10)
F4A C32A C29A 111.9(10)
F5A C32A C29A 111.7(11)
F5B C32B F6B 109.2(13)
F5B C32B F4B 105.0(13)
F6B C32B F4B 104.6(12)
F5B C32B C29B 114.2(11)
F6B C32B C29B 112.1(12)
F4B C32B C29B 111.2(13)
C34A C33A C38A 120.3(11)
C34A C33A C24A 122.8(10)
C38A C33A C24A 116.7(11)
C34B C33B C98 118.5(11)
C34B C33B C24B 122.4(10)
C98 C33B C24B 119.1(11)
C33A C34A C35A 119.6(11)
C33B C34B C35B 121.7(10)
C34A C35A C36A 121.0(11)
C34A C35A C39A 121.5(11)
C36A C35A C39A 117.5(11)
C34B C35B C36B 120.3(10)
C34B C35B C38B 123.5(10)
C36B C35B C38B 116.2(10)
C37A C36A C35A 118.6(11)
C37B C36B C35B 118.8(10)
C36A C37A C38A 120.0(12)
C36A C37A C40A 120.1(13)
C38A C37A C40A 119.9(14)
C36B C37B C98 120.8(11)
C36B C37B C39B 117.8(10)
C98 C37B C39B 121.3(11)
C33A C38A C37A 120.4(12)
F8B C38B F9B 107.8(9)
F8B C38B F7B 107.3(9)
F9B C38B F7B 106.3(10)
F8B C38B C35B 110.9(10)
F9B C38B C35B 112.8(9)
F7B C38B C35B 111.5(9)
F7A C39A F9A 106.4(10)
F7A C39A F8A 106.2(10)
F9A C39A F8A 106.1(10)
F7A C39A C35A 111.9(10)
F9A C39A C35A 112.8(10)
F8A C39A C35A 113.0(10)
F11B C39B F12B 106.1(11)
F11B C39B F10B 106.1(11)
F12B C39B F10B 107.5(12)
F11B C39B C37B 111.6(11)
F12B C39B C37B 111.8(11)
F10B C39B C37B 113.3(10)
F12A C40A F11A 106.7(17)
F12A C40A F10A 105.6(16)
F11A C40A F10A 109.3(17)
F12A C40A C37A 113.5(14)
F11A C40A C37A 111.5(14)
F10A C40A C37A 110.1(14)
C37B C98 C33B 119.9(12)

loop_
_geom_bond_atom_site_label_1
_geom_bond_atom_site_label_2
_geom_bond_distance
Au1A P1A 2.241(3)
Au1A Cl1A 2.287(3)
F1A C31A 1.325(16)
Au1B P1B 2.245(3)
Au1B Cl1B 2.293(3)
F1B C31B 1.329(15)
P1A C9A 1.831(12)
P1A C5A 1.850(11)
P1A C1A 1.879(11)
P1B C9B 1.810(11)
P1B C5B 1.869(12)
P1B C1B 1.875(12)
N1A C18A 1.383(15)
N1A C21A 1.454(15)
N1A C24A 1.476(15)
N1B C18B 1.391(14)
N1B C24B 1.454(14)
N1B C21B 1.457(15)
C1A C3A 1.536(18)
C1A C2A 1.537(18)
C1A C4A 1.545(18)
C1B C4B 1.475(19)
C1B C2B 1.508(18)
C1B C3B 1.540(18)
F2A C31A 1.342(14)
F2B C31B 1.355(14)
F3A C31A 1.366(15)
F3B C31B 1.344(14)
F4A C32A 1.348(14)
F4B C32B 1.335(18)
C5A C6A 1.45(2)
C5A C8A 1.535(18)
C5A C7A 1.550(18)
F5A C32A 1.360(15)
C5B C6B 1.511(18)
C5B C7B 1.540(17)
C5B C8B 1.542(17)
F5B C32B 1.305(16)
F6A C32A 1.324(16)
F6B C32B 1.329(19)
F7A C39A 1.331(15)
F7B C38B 1.342(13)
F8A C39A 1.357(14)
F8B C38B 1.332(13)
C9A C14A 1.408(15)
C9A C10A 1.412(16)
F9A C39A 1.342(14)
C9B C10B 1.393(16)
C9B C14B 1.416(14)
F9B C38B 1.339(15)
C10A C11A 1.371(17)
F10A C40A 1.34(2)
C10B C11B 1.374(18)
F10B C39B 1.337(15)
C11A C12A 1.418(18)
F11A C40A 1.31(2)
C11B C12B 1.387(18)
F11B C39B 1.329(17)
C12A C13A 1.380(19)
F12A C40A 1.30(2)
C12B C13B 1.376(16)
F12B C39B 1.337(16)
C13A C14A 1.369(17)
C13B C14B 1.441(15)
C14A C15A 1.507(15)
C14B C15B 1.500(16)
C15A C16A 1.383(15)
C15A C20A 1.421(15)
C15B C20B 1.387(16)
C15B C16B 1.398(16)
C16A C17A 1.376(16)
C16B C17B 1.388(16)
C17A C18A 1.400(16)
C17B C18B 1.400(16)
C18A C19A 1.405(15)
C18B C19B 1.405(17)
C19A C20A 1.399(15)
C19B C20B 1.388(17)
C21A C25A 1.502(16)
C21A C22A 1.551(16)
C21B C25B 1.511(15)
C21B C22B 1.547(17)
C22A C23A 1.527(19)
C22B C23B 1.521(18)
C23A C24A 1.544(17)
C23B C24B 1.537(15)
C24A C33A 1.550(16)
C24B C33B 1.519(15)
C25A C30A 1.404(16)
C25A C26A 1.407(15)
C25B C30B 1.400(14)
C25B C26B 1.412(15)
C26A C27A 1.357(15)
C26B C27B 1.390(16)
C27A C28A 1.394(15)
C27A C31A 1.515(17)
C27B C28B 1.396(16)
C27B C31B 1.513(18)
C28A C29A 1.389(17)
C28B C29B 1.395(19)
C29A C30A 1.390(16)
C29A C32A 1.482(17)
C29B C30B 1.362(15)
C29B C32B 1.505(18)
C33A C34A 1.366(15)
C33A C38A 1.376(16)
C33B C34B 1.371(16)
C33B C98 1.412(16)
C34A C35A 1.389(16)
C34B C35B 1.377(15)
C35A C36A 1.404(17)
C35A C39A 1.515(18)
C35B C36B 1.399(17)
C35B C38B 1.516(15)
C36A C37A 1.371(18)
C36B C37B 1.382(16)
C37A C38A 1.406(19)
C37A C40A 1.506(18)
C37B C98 1.391(17)
C37B C39B 1.510(16)

loop_
_geom_torsion_atom_site_label_1
_geom_torsion_atom_site_label_2
_geom_torsion_atom_site_label_3
_geom_torsion_atom_site_label_4
_geom_torsion
C9A P1A C1A C3A -44.7(9)
C5A P1A C1A C3A -160.9(8)
Au1A P1A C1A C3A 75.2(8)
C9A P1A C1A C2A 77.4(11)
C5A P1A C1A C2A -38.9(12)
Au1A P1A C1A C2A -162.8(9)
C9A P1A C1A C4A -163.4(9)
C5A P1A C1A C4A 80.3(10)
Au1A P1A C1A C4A -43.6(9)
C9B P1B C1B C4B 161.9(10)
C5B P1B C1B C4B -82.5(11)
Au1B P1B C1B C4B 38.8(11)
C9B P1B C1B C2B 44.3(10)
C5B P1B C1B C2B 159.9(9)
Au1B P1B C1B C2B -78.8(9)
C9B P1B C1B C3B -76.8(11)
C5B P1B C1B C3B 38.8(11)
Au1B P1B C1B C3B 160.1(9)
C9A P1A C5A C6A -52.7(12)
C1A P1A C5A C6A 62.9(12)
Au1A P1A C5A C6A -174.9(9)
C9A P1A C5A C8A 70.2(10)
C1A P1A C5A C8A -174.2(8)
Au1A P1A C5A C8A -52.0(9)
C9A P1A C5A C7A -174.4(9)
C1A P1A C5A C7A -58.7(11)
Au1A P1A C5A C7A 63.5(10)
C9B P1B C5B C6B 47.6(11)
C1B P1B C5B C6B -69.7(11)
Au1B P1B C5B C6B 167.9(9)
C9B P1B C5B C7B 173.1(8)
C1B P1B C5B C7B 55.7(10)
Au1B P1B C5B C7B -66.6(9)
C9B P1B C5B C8B -70.7(9)
C1B P1B C5B C8B 172.0(8)
Au1B P1B C5B C8B 49.6(8)
C5A P1A C9A C14A -119.2(10)
C1A P1A C9A C14A 118.3(10)
Au1A P1A C9A C14A 1.8(11)
C5A P1A C9A C10A 65.3(11)
C1A P1A C9A C10A -57.2(11)
Au1A P1A C9A C10A -173.7(9)
C5B P1B C9B C10B -64.0(11)
C1B P1B C9B C10B 58.3(12)
Au1B P1B C9B C10B 179.3(9)
C5B P1B C9B C14B 112.1(11)
C1B P1B C9B C14B -125.7(10)
Au1B P1B C9B C14B -4.6(11)
C14A C9A C10A C11A -1.2(19)
P1A C9A C10A C11A 174.5(10)
C14B C9B C10B C11B -3(2)
P1B C9B C10B C11B 172.8(11)
C9A C10A C11A C12A 0(2)
C9B C10B C11B C12B 2(2)
C10A C11A C12A C13A 2(2)
C10B C11B C12B C13B 0(2)
C11A C12A C13A C14A -2(2)
C11B C12B C13B C14B -0.6(18)
C12A C13A C14A C9A 1(2)
C12A C13A C14A C15A 177.3(11)
C10A C9A C14A C13A 0.9(18)
P1A C9A C14A C13A -174.6(10)
C10A C9A C14A C15A -175.2(11)
P1A C9A C14A C15A 9.3(17)
C10B C9B C14B C13B 2.6(18)
P1B C9B C14B C13B -173.5(9)
C10B C9B C14B C15B -170.8(12)
P1B C9B C14B C15B 13.1(18)
C12B C13B C14B C9B -0.6(18)
C12B C13B C14B C15B 173.4(10)
C13A C14A C15A C16A 73.8(15)
C9A C14A C15A C16A -110.0(14)
C13A C14A C15A C20A -93.4(14)
C9A C14A C15A C20A 82.8(15)
C9B C14B C15B C20B -107.4(15)
C13B C14B C15B C20B 78.9(15)
C9B C14B C15B C16B 80.9(16)
C13B C14B C15B C16B -92.8(15)
C20A C15A C16A C17A -2.6(17)
C14A C15A C16A C17A -170.1(11)
C20B C15B C16B C17B -1.8(19)
C14B C15B C16B C17B 170.3(11)
C15A C16A C17A C18A 3.7(18)
C15B C16B C17B C18B 0(2)
C21A N1A C18A C17A -3.2(18)
C24A N1A C18A C17A -179.5(11)
C21A N1A C18A C19A 177.5(11)
C24A N1A C18A C19A 1.3(18)
C16A C17A C18A N1A 177.0(11)
C16A C17A C18A C19A -3.8(18)
C24B N1B C18B C17B 176.9(11)
C21B N1B C18B C17B -1.9(16)
C24B N1B C18B C19B -1.9(16)
C21B N1B C18B C19B 179.2(11)
C16B C17B C18B N1B -176.6(11)
C16B C17B C18B C19B 2.4(17)
N1A C18A C19A C20A -177.7(11)
C17A C18A C19A C20A 3.0(17)
N1B C18B C19B C20B 176.7(11)
C17B C18B C19B C20B -2.2(17)
C18A C19A C20A C15A -2.1(17)
C16A C15A C20A C19A 1.8(16)
C14A C15A C20A C19A 169.7(10)
C16B C15B C20B C19B 2.0(19)
C14B C15B C20B C19B -170.0(11)
C18B C19B C20B C15B 0.1(19)
C18A N1A C21A C25A 76.2(14)
C24A N1A C21A C25A -107.2(12)
C18A N1A C21A C22A -161.3(11)
C24A N1A C21A C22A 15.3(12)
C18B N1B C21B C25B 65.3(14)
C24B N1B C21B C25B -113.6(11)
C18B N1B C21B C22B -174.3(10)
C24B N1B C21B C22B 6.8(13)
N1A C21A C22A C23A -31.5(11)
C25A C21A C22A C23A 92.3(11)
N1B C21B C22B C23B -27.6(12)
C25B C21B C22B C23B 94.8(11)
C21A C22A C23A C24A 36.8(11)
C21B C22B C23B C24B 37.6(11)
C18A N1A C24A C23A -176.2(11)
C21A N1A C24A C23A 7.2(13)
C18A N1A C24A C33A 65.1(14)
C21A N1A C24A C33A -111.5(11)
C22A C23A C24A N1A -27.2(11)
C22A C23A C24A C33A 93.0(10)
C18B N1B C24B C33B 75.7(14)
C21B N1B C24B C33B -105.4(12)
C18B N1B C24B C23B -162.4(10)
C21B N1B C24B C23B 16.5(13)
C22B C23B C24B N1B -33.1(12)
C22B C23B C24B C33B 89.9(11)
N1A C21A C25A C30A -148.8(11)
C22A C21A C25A C30A 94.3(13)
N1A C21A C25A C26A 33.8(16)
C22A C21A C25A C26A -83.1(14)
N1B C21B C25B C30B -149.9(11)
C22B C21B C25B C30B 94.2(13)
N1B C21B C25B C26B 33.6(15)
C22B C21B C25B C26B -82.3(13)
C30A C25A C26A C27A -2.0(18)
C21A C25A C26A C27A 175.4(11)
C30B C25B C26B C27B -1.7(17)
C21B C25B C26B C27B 174.9(11)
C25A C26A C27A C28A 2.2(18)
C25A C26A C27A C31A -179.8(11)
C25B C26B C27B C28B 2.5(18)
C25B C26B C27B C31B -178.3(10)
C26A C27A C28A C29A -0.2(18)
C31A C27A C28A C29A -178.3(11)
C26B C27B C28B C29B -1.5(18)
C31B C27B C28B C29B 179.2(11)
C27A C28A C29A C30A -1.9(18)
C27A C28A C29A C32A 177.3(11)
C27B C28B C29B C30B -0.1(19)
C27B C28B C29B C32B -177.1(12)
C28A C29A C30A C25A 2.1(19)
C32A C29A C30A C25A -177.1(11)
C26A C25A C30A C29A -0.2(18)
C21A C25A C30A C29A -177.7(11)
C28B C29B C30B C25B 0.9(19)
C32B C29B C30B C25B 177.7(12)
C26B C25B C30B C29B 0.0(18)
C21B C25B C30B C29B -176.6(11)
C26A C27A C31A F1A -0.6(17)
C28A C27A C31A F1A 177.5(10)
C26A C27A C31A F2A -123.0(13)
C28A C27A C31A F2A 55.1(15)
C26A C27A C31A F3A 118.9(13)
C28A C27A C31A F3A -62.9(14)
C26B C27B C31B F1B -107.1(13)
C28B C27B C31B F1B 72.1(14)
C26B C27B C31B F3B 13.8(16)
C28B C27B C31B F3B -166.9(11)
C26B C27B C31B F2B 134.3(11)
C28B C27B C31B F2B -46.5(15)
C28A C29A C32A F6A 176.7(11)
C30A C29A C32A F6A -4.1(17)
C28A C29A C32A F4A -63.3(15)
C30A C29A C32A F4A 115.9(13)
C28A C29A C32A F5A 54.9(15)
C30A C29A C32A F5A -125.9(13)
C30B C29B C32B F5B 140.8(15)
C28B C29B C32B F5B -42.3(19)
C30B C29B C32B F6B 16(2)
C28B C29B C32B F6B -167.1(12)
C30B C29B C32B F4B -100.7(16)
C28B C29B C32B F4B 76.3(16)
N1A C24A C33A C34A 31.1(15)
C23A C24A C33A C34A -82.5(14)
N1A C24A C33A C38A -152.1(10)
C23A C24A C33A C38A 94.3(13)
N1B C24B C33B C34B 34.7(16)
C23B C24B C33B C34B -81.8(13)
N1B C24B C33B C98 -148.7(11)
C23B C24B C33B C98 94.7(13)
C38A C33A C34A C35A -2.3(18)
C24A C33A C34A C35A 174.4(11)
C98 C33B C34B C35B -1.8(17)
C24B C33B C34B C35B 174.8(10)
C33A C34A C35A C36A 2.3(18)
C33A C34A C35A C39A -177.8(11)
C33B C34B C35B C36B 1.5(18)
C33B C34B C35B C38B 179.9(11)
C34A C35A C36A C37A -0.3(19)
C39A C35A C36A C37A 179.8(11)
C34B C35B C36B C37B 0.1(18)
C38B C35B C36B C37B -178.4(11)
C35A C36A C37A C38A -1.8(19)
C35A C36A C37A C40A 178.6(13)
C35B C36B C37B C98 -1.4(18)
C35B C36B C37B C39B 176.4(11)
C34A C33A C38A C37A 0.3(19)
C24A C33A C38A C37A -176.6(11)
C36A C37A C38A C33A 1.8(19)
C40A C37A C38A C33A -178.6(13)
C34B C35B C38B F8B -118.8(12)
C36B C35B C38B F8B 59.6(14)
C34B C35B C38B F9B 2.2(16)
C36B C35B C38B F9B -179.3(10)
C34B C35B C38B F7B 121.7(12)
C36B C35B C38B F7B -59.8(14)
C34A C35A C39A F7A 16.2(17)
C36A C35A C39A F7A -163.8(11)
C34A C35A C39A F9A -103.7(13)
C36A C35A C39A F9A 76.3(15)
C34A C35A C39A F8A 136.0(12)
C36A C35A C39A F8A -44.0(15)
C36B C37B C39B F11B 56.9(16)
C98 C37B C39B F11B -125.3(13)
C36B C37B C39B F12B -61.7(16)
C98 C37B C39B F12B 116.1(13)
C36B C37B C39B F10B 176.6(12)
C98 C37B C39B F10B -5.6(18)
C36A C37A C40A F12A 176.8(14)
C38A C37A C40A F12A -3(2)
C36A C37A C40A F11A -63(2)
C38A C37A C40A F11A 117.7(19)
C36A C37A C40A F10A 59(2)
C38A C37A C40A F10A -120.8(17)
C36B C37B C98 C33B 1.1(18)
C39B C37B C98 C33B -176.7(11)
C34B C33B C98 C37B 0.6(17)
C24B C33B C98 C37B -176.1(10)
